data_4519316
loop_
_publ_author_name
'Lu, Ying-Bing'
'Wu, Jun-Wei'
'Zhu, Shui-Dong'
'Wang, Sheng-Qian'
'Zhang, Shi-Yong'
'Liu, Cai-Ming'
'Li, Rong'
'Li, Juan'
'Ai, Jia-Hao'
'Xie, Yong-Rong'

_publ_section_title
;
 3-Pyridylacetic-Based Lanthanide Complexes Exhibiting Magnetic Entropy
 Changes, Single-Molecule Magnet, and Fluorescence.
;
_journal_issue 3
_journal_name_full 'ACS omega'
_journal_page_first 2604
_journal_page_last 2612
_journal_paper_doi 10.1021/acsomega.1c04728
_journal_volume 7
_journal_year 2022
_chemical_formula_moiety Gd2(C7H6NO2)2(Cl)2(C12H8N2)4(ClO4)2
_chemical_formula_sum 'C62 H44 Cl4 Gd2 N10 O12'
_chemical_formula_weight 1577.37
_chemical_melting_point ?
_chemical_name_common Gd2(C7H6NO2)2(Cl)2(C12H8N2)4(ClO4)2
_chemical_name_systematic
; 
 'Gd2(C7H6NO2)2(Cl)2(C12H8N2)4(ClO4)2' 
;
_space_group_IT_number 14
_space_group_name_Hall '-P 2yn'
_space_group_name_H-M_alt 'P 1 21/n 1'
_symmetry_cell_setting monoclinic
_symmetry_space_group_name_H-M 'P 1 21/n 1'
_atom_sites_solution_hydrogens geom
_atom_sites_solution_primary direct
_atom_sites_solution_secondary difmap
_audit_creation_method SHELXL-97
_cell_angle_alpha 90.00
_cell_angle_beta 92.6250(10)
_cell_angle_gamma 90.00
_cell_formula_units_Z 2
_cell_length_a 12.09360(10)
_cell_length_b 11.7499(2)
_cell_length_c 21.6432(3)
_cell_measurement_reflns_used 6973
_cell_measurement_temperature 296(2)
_cell_measurement_theta_max 27.43
_cell_measurement_theta_min 2.42
_cell_volume 3072.24(7)
_computing_cell_refinement 'Bruker SMART'
_computing_data_collection 'Bruker SMART'
_computing_data_reduction 'Bruker SMART'
_computing_molecular_graphics 'Bruker SHELXTL'
_computing_publication_material 'Bruker SHELXTL'
_computing_structure_refinement 'SHELXL-97 (Sheldrick, 1997)'
_computing_structure_solution 'SHELXS-97 (Sheldrick, 1990)'
_diffrn_ambient_temperature 296(2)
_diffrn_measured_fraction_theta_full 0.961
_diffrn_measured_fraction_theta_max 0.961
_diffrn_measurement_device_type 'CCD area detector'
_diffrn_measurement_method 'phi and omega scans'
_diffrn_radiation_monochromator graphite
_diffrn_radiation_source 'fine-focus sealed tube'
_diffrn_radiation_type MoK\a
_diffrn_radiation_wavelength 0.71073
_diffrn_reflns_av_R_equivalents 0.0235
_diffrn_reflns_av_sigmaI/netI 0.0205
_diffrn_reflns_limit_h_max 14
_diffrn_reflns_limit_h_min -10
_diffrn_reflns_limit_k_max 14
_diffrn_reflns_limit_k_min -11
_diffrn_reflns_limit_l_max 26
_diffrn_reflns_limit_l_min -25
_diffrn_reflns_number 26260
_diffrn_reflns_theta_full 25.50
_diffrn_reflns_theta_max 25.50
_diffrn_reflns_theta_min 1.88
_exptl_absorpt_coefficient_mu 2.385
_exptl_absorpt_correction_T_max 0.7456
_exptl_absorpt_correction_T_min 0.6682
_exptl_absorpt_correction_type multi-scan
_exptl_absorpt_process_details 'SADABS (Bruker, 2008)'
_exptl_crystal_colour 'pale yellow'
_exptl_crystal_density_diffrn 1.705
_exptl_crystal_density_meas ?
_exptl_crystal_density_method 'not measured'
_exptl_crystal_description block
_exptl_crystal_F_000 1556
_exptl_crystal_size_max 0.26
_exptl_crystal_size_mid 0.22
_exptl_crystal_size_min 0.20
_refine_diff_density_max 1.626
_refine_diff_density_min -4.255
_refine_diff_density_rms 0.167
_refine_ls_extinction_method none
_refine_ls_goodness_of_fit_ref 1.005
_refine_ls_hydrogen_treatment constr
_refine_ls_matrix_type full
_refine_ls_number_parameters 400
_refine_ls_number_reflns 5498
_refine_ls_number_restraints 23
_refine_ls_restrained_S_all 1.005
_refine_ls_R_factor_all 0.0611
_refine_ls_R_factor_gt 0.0540
_refine_ls_shift/su_max 0.084
_refine_ls_shift/su_mean 0.003
_refine_ls_structure_factor_coef Fsqd
_refine_ls_weighting_details 'calc w=1/[\s^2^(Fo^2^)+(0.2300P)^2^+0.0000P] where P=(Fo^2^+2Fc^2^)/3'
_refine_ls_weighting_scheme calc
_refine_ls_wR_factor_gt 0.2129
_refine_ls_wR_factor_ref 0.2463
_reflns_number_gt 4819
_reflns_number_total 5498
_reflns_threshold_expression >2sigma(I)
_cod_data_source_file ao1c04728_si_002.cif
_cod_data_source_block 14
_cod_depositor_comments
;
The following automatic conversions were performed:

data item '_chemical_melting_point' value 'not measured' was changed
to '?' -- the value is undefined or not given.

data item '_exptl_absorpt_correction_type' value 'Multi-scan' was
changed to 'multi-scan' in accordance with the
/home/data/users/saulius/crontab/automatic-downloads/current/ACS/lib/dictionaries/cif_core.dic
dictionary named 'cif_core.dic' version 2.4.2 last updated on
2011-04-26.

data item '_exptl_crystal_density_meas' value 'not measured' was
changed to '?' -- the value is perceived as not measured.

Automatic conversion script
Id: cif_fix_values 7556 2019-12-06 15:28:31Z antanas 
;
_cod_original_sg_symbol_H-M P2(1)/c
_cod_database_code 4519316

loop_
_symmetry_equiv_pos_as_xyz
'x, y, z'
'-x+1/2, y+1/2, -z+1/2'
'-x, -y, -z'
'x-1/2, -y-1/2, z-1/2'

loop_
_atom_site_label
_atom_site_type_symbol
_atom_site_fract_x
_atom_site_fract_y
_atom_site_fract_z
_atom_site_U_iso_or_equiv
_atom_site_adp_type
_atom_site_occupancy
_atom_site_symmetry_multiplicity
_atom_site_calc_flag
_atom_site_refinement_flags
_atom_site_disorder_assembly
_atom_site_disorder_group
Gd1 Gd 0.605289(11) 0.625143(11) -0.005821(6) 0.02852(6) Uani 1 1 d . . .
Cl1 Cl 0.62230(6) 0.39596(6) 0.02425(3) 0.02852(6) Uani 1 1 d . . .
N14 N 0.6459(2) 0.8269(2) 0.03353(11) 0.0353(7) Uani 1 1 d U . .
O1 O 0.5338(2) 0.61873(16) 0.09323(11) 0.0382(7) Uani 1 1 d . . .
N13 N 0.5503(2) 0.7867(2) -0.07990(12) 0.0369(7) Uani 1 1 d . . .
N11 N 0.7877(2) 0.6020(2) 0.05948(13) 0.0395(8) Uani 1 1 d . . .
C22 C 0.8845(3) 0.6286(2) 0.0316(2) 0.0421(10) Uani 1 1 d U . .
C34 C 0.5884(3) 0.8929(3) -0.06612(16) 0.0324(8) Uani 1 1 d . . .
C33 C 0.6374(3) 0.9153(3) -0.00641(12) 0.0308(7) Uani 1 1 d U . .
C17 C 0.9819(3) 0.6906(4) -0.0580(2) 0.0619(12) Uani 1 1 d U . .
C14 C 0.9886(4) 0.6155(3) 0.0663(2) 0.0547(12) Uani 1 1 d U . .
C32 C 0.6854(3) 0.8450(3) 0.09106(16) 0.0480(10) Uani 1 1 d . . .
H22A H 0.6893 0.7845 0.1188 0.058 Uiso 1 1 calc R . .
C23 C 0.4997(3) 0.7680(3) -0.13608(15) 0.0440(9) Uani 1 1 d . . .
H13A H 0.4714 0.6962 -0.1457 0.053 Uiso 1 1 calc R . .
C11 C 0.7915(3) 0.5610(3) 0.11648(16) 0.0498(10) Uani 1 1 d . . .
H10A H 0.7251 0.5397 0.1332 0.060 Uiso 1 1 calc R . .
C31 C 0.7223(3) 0.9558(3) 0.11130(17) 0.0529(11) Uani 1 1 d . . .
H21A H 0.7519 0.9669 0.1512 0.063 Uiso 1 1 calc R . .
C28 C 0.6577(4) 1.1125(3) -0.0332(2) 0.0564(13) Uani 1 1 d . . .
H18A H 0.6814 1.1856 -0.0227 0.068 Uiso 1 1 calc R . .
C24 C 0.4897(3) 0.8569(3) -0.18050(18) 0.0529(11) Uani 1 1 d . . .
H14A H 0.4568 0.8418 -0.2193 0.064 Uiso 1 1 calc R . .
C4 C 0.4028(3) 0.5152(3) 0.22801(15) 0.0480(10) Uani 1 1 d . . .
C13 C 0.9851(3) 0.5741(3) 0.12749(18) 0.0588(11) Uani 1 1 d U . .
H8A H 1.0510 0.5647 0.1508 0.071 Uiso 1 1 calc R . .
C21 C 0.8832(3) 0.6655(3) -0.02951(17) 0.0434(9) Uani 1 1 d . . .
C29 C 0.6691(3) 1.0272(3) 0.01093(16) 0.0467(10) Uani 1 1 d . . .
C20 C 0.7826(3) 0.6970(4) -0.12031(16) 0.0531(11) Uani 1 1 d U . .
H1A H 0.7163 0.6915 -0.1436 0.064 Uiso 1 1 calc R . .
C26 C 0.5776(3) 0.9852(3) -0.10879(16) 0.0444(9) Uani 1 1 d . . .
C30 C 0.7129(3) 1.0417(3) 0.07161(18) 0.0523(11) Uani 1 1 d . . .
H20A H 0.7360 1.1138 0.0844 0.063 Uiso 1 1 calc R . .
C27 C 0.6138(3) 1.0938(3) -0.09031(19) 0.0537(11) Uani 1 1 d . . .
H17A H 0.6073 1.1539 -0.1182 0.064 Uiso 1 1 calc R . .
C6 C 0.4293(4) 0.6076(3) 0.18343(18) 0.0490(10) Uani 1 1 d . . .
H31A H 0.4893 0.6535 0.2013 0.059 Uiso 1 1 calc R . .
H31B H 0.3651 0.6565 0.1773 0.059 Uiso 1 1 calc R . .
C12 C 0.8878(3) 0.5478(3) 0.15296(19) 0.0546(11) Uani 1 1 d U . .
H9A H 0.8859 0.5217 0.1935 0.065 Uiso 1 1 calc R . .
C3 C 0.4866(4) 0.4546(4) 0.2615(2) 0.0740(15) Uani 1 1 d . . .
H25A H 0.5607 0.4734 0.2576 0.089 Uiso 1 1 calc R . .
C25 C 0.5261(3) 0.9608(3) -0.16763(17) 0.0525(11) Uani 1 1 d . . .
H15A H 0.5180 1.0181 -0.1972 0.063 Uiso 1 1 calc R . .
C19 C 0.8788(4) 0.7320(5) -0.1504(2) 0.0804(17) Uani 1 1 d . . .
H2A H 0.8741 0.7589 -0.1909 0.096 Uiso 1 1 calc R . .
C7 C 0.4625(3) 0.5624(3) 0.12044(14) 0.0382(9) Uani 1 1 d . . .
N1 N 0.2647(4) 0.4055(5) 0.2780(2) 0.0920(15) Uani 1 1 d . . .
C18 C 0.9762(3) 0.7252(4) -0.11895(19) 0.0701(13) Uani 1 1 d U . .
H3A H 1.0408 0.7440 -0.1383 0.084 Uiso 1 1 calc R . .
C5 C 0.2939(4) 0.4865(5) 0.2401(2) 0.0691(14) Uani 1 1 d . . .
H29A H 0.2377 0.5279 0.2198 0.083 Uiso 1 1 calc R . .
C16 C 1.0849(3) 0.6798(4) -0.0218(2) 0.0696(14) Uani 1 1 d . . .
H5A H 1.1504 0.7003 -0.0397 0.084 Uiso 1 1 calc R . .
C1 C 0.3485(6) 0.3517(5) 0.3084(3) 0.096(2) Uani 1 1 d . . .
H27A H 0.3302 0.2986 0.3382 0.115 Uiso 1 1 calc R . .
C2 C 0.4575(6) 0.3681(5) 0.2996(3) 0.093(2) Uani 1 1 d . . .
H26A H 0.5109 0.3218 0.3189 0.111 Uiso 1 1 calc R . .
C15 C 1.0896(3) 0.6428(4) 0.0345(3) 0.0726(17) Uani 1 1 d . . .
H6A H 1.1582 0.6334 0.0551 0.087 Uiso 1 1 calc R . .
N12 N 0.7825(2) 0.6720(3) -0.06169(14) 0.0460(8) Uani 1 1 d U . .
Cl2 Cl 0.78735(7) 0.26468(9) 0.23189(4) 0.0482(2) Uani 1 1 d . . .
O6 O 0.8887(2) 0.3157(3) 0.25295(13) 0.0683(9) Uani 1 1 d . . .
O5 O 0.8053(6) 0.1502(6) 0.2201(3) 0.1545(4) Uani 1 1 d U . .
O4 O 0.7560(4) 0.2985(4) 0.1716(2) 0.1232(4) Uani 1 1 d U . .
O2 O 0.41561(19) 0.47253(18) 0.10050(9) 0.0398(6) Uani 1 1 d . . .
O3 O 0.7038(4) 0.2781(5) 0.2735(2) 0.1250(4) Uani 1 1 d U . .

loop_
_atom_site_aniso_label
_atom_site_aniso_U_11
_atom_site_aniso_U_22
_atom_site_aniso_U_33
_atom_site_aniso_U_23
_atom_site_aniso_U_13
_atom_site_aniso_U_12
Gd1 0.03005(12) 0.02502(11) 0.03015(11) 0.00133(4) -0.00226(9) -0.00422(5)
Cl1 0.03005(12) 0.02502(11) 0.03015(11) 0.00133(4) -0.00226(9) -0.00422(5)
N14 0.0502(14) 0.0286(12) 0.0271(11) -0.0102(10) 0.0029(10) -0.0137(12)
O1 0.0472(14) 0.0378(14) 0.0291(12) 0.0017(8) -0.0039(11) -0.0078(9)
N13 0.0380(13) 0.0306(13) 0.0415(13) 0.0036(11) -0.0049(11) -0.0016(11)
N11 0.0418(15) 0.0379(13) 0.0386(15) -0.0016(12) -0.0009(12) -0.0057(12)
C22 0.0506(18) 0.0168(16) 0.061(2) -0.0023(12) 0.0190(15) 0.0021(11)
C34 0.0327(16) 0.0250(14) 0.0397(16) -0.0005(12) 0.0032(13) -0.0051(12)
C33 0.0404(14) 0.0324(14) 0.0198(12) -0.0013(11) 0.0062(10) -0.0064(15)
C17 0.0341(18) 0.059(2) 0.093(3) -0.015(2) 0.0141(18) -0.0011(18)
C14 0.049(2) 0.035(2) 0.080(3) -0.0109(16) 0.0005(18) -0.0045(14)
C32 0.065(2) 0.0350(16) 0.0426(18) -0.0044(16) -0.0068(17) -0.0025(18)
C23 0.0524(19) 0.0409(18) 0.0376(16) 0.0060(14) -0.0107(15) -0.0057(15)
C11 0.054(2) 0.0429(19) 0.0508(19) -0.0014(16) -0.0136(16) -0.0057(17)
C31 0.063(2) 0.048(2) 0.0472(18) -0.0221(15) 0.0038(16) -0.0079(17)
C28 0.077(3) 0.039(2) 0.055(2) -0.0013(15) 0.016(2) -0.0110(17)
C24 0.054(2) 0.063(2) 0.0408(19) 0.0182(16) -0.0085(17) -0.0071(18)
C4 0.060(2) 0.051(2) 0.0333(15) -0.0055(15) 0.0104(14) 0.0072(17)
C13 0.062(2) 0.044(2) 0.067(2) -0.0114(19) -0.0338(17) 0.0020(18)
C21 0.0432(17) 0.0208(15) 0.066(2) -0.0027(16) 0.0070(16) -0.0025(14)
C29 0.0425(18) 0.0384(18) 0.060(2) -0.0076(15) 0.0135(15) -0.0052(14)
C20 0.058(2) 0.060(2) 0.0422(16) 0.0087(16) 0.0114(15) -0.0100(18)
C26 0.0521(19) 0.0346(17) 0.0463(17) 0.0086(14) 0.0017(15) 0.0048(15)
C30 0.062(2) 0.0349(18) 0.060(2) -0.0134(16) 0.0016(17) -0.0129(16)
C27 0.058(2) 0.0304(16) 0.073(2) 0.0208(17) 0.0106(19) 0.0014(18)
C6 0.059(2) 0.0450(19) 0.0445(19) -0.0113(14) 0.0159(17) -0.0126(16)
C12 0.056(2) 0.047(2) 0.058(2) -0.0039(17) -0.0210(16) 0.0030(18)
C3 0.066(2) 0.086(3) 0.071(3) 0.018(2) 0.014(2) 0.021(2)
C25 0.053(2) 0.049(2) 0.0547(19) 0.0201(16) -0.0118(16) -0.0075(17)
C19 0.064(3) 0.118(4) 0.060(2) 0.010(3) 0.020(2) -0.005(3)
C7 0.0452(17) 0.0400(17) 0.0292(14) -0.0070(13) -0.0003(13) -0.0062(15)
N1 0.075(3) 0.128(3) 0.076(2) 0.030(2) 0.023(2) -0.011(3)
C18 0.063(2) 0.074(3) 0.077(2) -0.011(2) 0.0446(17) -0.018(2)
C5 0.049(2) 0.090(3) 0.069(3) 0.003(2) 0.006(2) -0.004(2)
C16 0.046(2) 0.059(3) 0.104(3) -0.012(3) 0.009(2) -0.011(2)
C1 0.110(4) 0.087(3) 0.092(4) 0.026(3) 0.022(3) -0.015(3)
C2 0.087(4) 0.127(5) 0.065(3) 0.044(2) 0.020(3) 0.013(3)
C15 0.0234(19) 0.063(3) 0.131(5) -0.008(3) 0.001(2) -0.0123(17)
N12 0.0392(14) 0.0427(16) 0.0563(16) 0.0076(14) 0.0044(13) -0.0033(13)
Cl2 0.0460(4) 0.0599(5) 0.0381(4) 0.0008(4) -0.0024(3) -0.0024(4)
O6 0.0658(16) 0.0715(19) 0.0668(17) -0.0013(15) -0.0045(14) -0.0287(15)
O5 0.1545(6) 0.1537(7) 0.1552(7) -0.0010(5) 0.0066(5) 0.0001(5)
O4 0.1226(6) 0.1240(7) 0.1227(7) 0.0017(5) 0.0039(5) -0.0015(5)
O2 0.0518(13) 0.0330(11) 0.0346(10) -0.0001(9) 0.0035(9) -0.0133(10)
O3 0.1247(6) 0.1257(7) 0.1247(7) -0.0017(5) 0.0068(5) -0.0004(5)

loop_
_atom_type_symbol
_atom_type_description
_atom_type_scat_dispersion_real
_atom_type_scat_dispersion_imag
_atom_type_scat_source
C C 0.0033 0.0016 'International Tables Vol C Tables 4.2.6.8 and 6.1.1.4'
H H 0.0000 0.0000 'International Tables Vol C Tables 4.2.6.8 and 6.1.1.4'
N N 0.0061 0.0033 'International Tables Vol C Tables 4.2.6.8 and 6.1.1.4'
O O 0.0106 0.0060 'International Tables Vol C Tables 4.2.6.8 and 6.1.1.4'
Cl Cl 0.1484 0.1585 'International Tables Vol C Tables 4.2.6.8 and 6.1.1.4'
Gd Gd -0.1653 3.9035 'International Tables Vol C Tables 4.2.6.8 and 6.1.1.4'

loop_
_geom_angle_atom_site_label_1
_geom_angle_atom_site_label_2
_geom_angle_atom_site_label_3
_geom_angle
_geom_angle_site_symmetry_1
_geom_angle_site_symmetry_3
_geom_angle_publ_flag
O1 Gd1 O2 138.59(8) . 3_665 ?
O1 Gd1 N14 78.40(7) . . ?
O2 Gd1 N14 138.87(7) 3_665 . ?
O1 Gd1 N13 120.04(8) . . ?
O2 Gd1 N13 78.54(8) 3_665 . ?
N14 Gd1 N13 63.93(8) . . ?
O1 Gd1 N12 141.85(9) . . ?
O2 Gd1 N12 75.71(9) 3_665 . ?
N14 Gd1 N12 78.85(9) . . ?
N13 Gd1 N12 75.16(9) . . ?
O1 Gd1 N11 80.66(9) . . ?
O2 Gd1 N11 118.76(9) 3_665 . ?
N14 Gd1 N11 76.64(9) . . ?
N13 Gd1 N11 127.88(9) . . ?
N12 Gd1 N11 64.49(9) . . ?
O1 Gd1 Cl1 77.37(5) . . ?
O2 Gd1 Cl1 74.62(5) 3_665 . ?
N14 Gd1 Cl1 144.07(6) . . ?
N13 Gd1 Cl1 152.00(6) . . ?
N12 Gd1 Cl1 105.30(7) . . ?
N11 Gd1 Cl1 73.56(6) . . ?
O1 Gd1 Cl1 73.99(7) . 3_665 ?
O2 Gd1 Cl1 76.40(6) 3_665 3_665 ?
N14 Gd1 Cl1 107.73(6) . 3_665 ?
N13 Gd1 Cl1 75.41(6) . 3_665 ?
N12 Gd1 Cl1 142.69(7) . 3_665 ?
N11 Gd1 Cl1 152.55(7) . 3_665 ?
Cl1 Gd1 Cl1 90.54(2) . 3_665 ?
O1 Gd1 Gd1 69.43(5) . 3_665 ?
O2 Gd1 Gd1 69.18(5) 3_665 3_665 ?
N14 Gd1 Gd1 142.35(6) . 3_665 ?
N13 Gd1 Gd1 116.65(6) . 3_665 ?
N12 Gd1 Gd1 138.80(7) . 3_665 ?
N11 Gd1 Gd1 115.42(6) . 3_665 ?
Cl1 Gd1 Gd1 45.251(16) . 3_665 ?
Cl1 Gd1 Gd1 45.287(15) 3_665 3_665 ?
Gd1 Cl1 Gd1 89.46(2) . 3_665 ?
C32 N14 C33 119.3(3) . . ?
C32 N14 Gd1 121.0(2) . . ?
C33 N14 Gd1 119.39(18) . . ?
C7 O1 Gd1 137.3(2) . . ?
C23 N13 C34 118.8(3) . . ?
C23 N13 Gd1 122.5(2) . . ?
C34 N13 Gd1 118.0(2) . . ?
C11 N11 C22 119.8(3) . . ?
C11 N11 Gd1 122.8(2) . . ?
C22 N11 Gd1 117.3(2) . . ?
N11 C22 C21 120.9(4) . . ?
N11 C22 C14 119.2(4) . . ?
C21 C22 C14 119.9(4) . . ?
N13 C34 C26 122.4(3) . . ?
N13 C34 C33 119.5(3) . . ?
C26 C34 C33 118.0(3) . . ?
N14 C33 C29 122.1(3) . . ?
N14 C33 C34 117.1(3) . . ?
C29 C33 C34 120.6(3) . . ?
C18 C17 C21 118.5(3) . . ?
C18 C17 C16 123.3(4) . . ?
C21 C17 C16 118.2(4) . . ?
C13 C14 C22 117.4(4) . . ?
C13 C14 C15 125.2(4) . . ?
C22 C14 C15 117.3(5) . . ?
N14 C32 C31 121.5(3) . . ?
N14 C32 H22A 119.2 . . ?
C31 C32 H22A 119.2 . . ?
N13 C23 C24 120.6(3) . . ?
N13 C23 H13A 119.7 . . ?
C24 C23 H13A 119.7 . . ?
N11 C11 C12 124.3(4) . . ?
N11 C11 H10A 117.8 . . ?
C12 C11 H10A 117.8 . . ?
C30 C31 C32 118.4(3) . . ?
C30 C31 H21A 120.8 . . ?
C32 C31 H21A 120.8 . . ?
C27 C28 C29 122.6(4) . . ?
C27 C28 H18A 118.7 . . ?
C29 C28 H18A 118.7 . . ?
C25 C24 C23 121.2(4) . . ?
C25 C24 H14A 119.4 . . ?
C23 C24 H14A 119.4 . . ?
C5 C4 C3 116.3(4) . . ?
C5 C4 C6 121.9(4) . . ?
C3 C4 C6 121.8(4) . . ?
C12 C13 C14 121.5(4) . . ?
C12 C13 H8A 119.3 . . ?
C14 C13 H8A 119.3 . . ?
N12 C21 C22 118.0(3) . . ?
N12 C21 C17 121.2(3) . . ?
C22 C21 C17 120.8(4) . . ?
C28 C29 C33 118.2(3) . . ?
C28 C29 C30 125.3(3) . . ?
C33 C29 C30 116.5(3) . . ?
N12 C20 C19 123.4(4) . . ?
N12 C20 H1A 118.3 . . ?
C19 C20 H1A 118.3 . . ?
C27 C26 C34 119.3(3) . . ?
C27 C26 C25 123.9(3) . . ?
C34 C26 C25 116.8(3) . . ?
C31 C30 C29 122.0(3) . . ?
C31 C30 H20A 119.0 . . ?
C29 C30 H20A 119.0 . . ?
C28 C27 C26 121.2(4) . . ?
C28 C27 H17A 119.4 . . ?
C26 C27 H17A 119.4 . . ?
C4 C6 C7 113.2(3) . . ?
C4 C6 H31A 108.9 . . ?
C7 C6 H31A 108.9 . . ?
C4 C6 H31B 108.9 . . ?
C7 C6 H31B 108.9 . . ?
H31A C6 H31B 107.7 . . ?
C13 C12 C11 117.7(4) . . ?
C13 C12 H9A 121.2 . . ?
C11 C12 H9A 121.2 . . ?
C2 C3 C4 119.1(5) . . ?
C2 C3 H25A 120.4 . . ?
C4 C3 H25A 120.5 . . ?
C24 C25 C26 120.2(3) . . ?
C24 C25 H15A 119.9 . . ?
C26 C25 H15A 119.9 . . ?
C18 C19 C20 118.0(4) . . ?
C18 C19 H2A 121.0 . . ?
C20 C19 H2A 121.0 . . ?
O2 C7 O1 126.0(3) . . ?
O2 C7 C6 117.4(3) . . ?
O1 C7 C6 116.6(3) . . ?
C5 N1 C1 115.4(5) . . ?
C19 C18 C17 120.6(4) . . ?
C19 C18 H3A 119.7 . . ?
C17 C18 H3A 119.7 . . ?
N1 C5 C4 125.1(4) . . ?
N1 C5 H29A 117.5 . . ?
C4 C5 H29A 117.5 . . ?
C15 C16 C17 122.7(4) . . ?
C15 C16 H5A 118.6 . . ?
C17 C16 H5A 118.6 . . ?
N1 C1 C2 125.6(6) . . ?
N1 C1 H27A 117.2 . . ?
C2 C1 H27A 117.2 . . ?
C1 C2 C3 118.1(6) . . ?
C1 C2 H26A 120.9 . . ?
C3 C2 H26A 120.9 . . ?
C16 C15 C14 121.0(4) . . ?
C16 C15 H6A 119.5 . . ?
C14 C15 H6A 119.5 . . ?
C20 N12 C21 117.7(3) . . ?
C20 N12 Gd1 123.0(2) . . ?
C21 N12 Gd1 119.2(2) . . ?
O4 Cl2 O3 113.4(3) . . ?
O4 Cl2 O5 98.1(4) . . ?
O3 Cl2 O5 110.7(4) . . ?
O4 Cl2 O6 111.8(3) . . ?
O3 Cl2 O6 112.7(2) . . ?
O5 Cl2 O6 109.2(3) . . ?
C7 O2 Gd1 137.1(2) . 3_665 ?

loop_
_geom_bond_atom_site_label_1
_geom_bond_atom_site_label_2
_geom_bond_distance
_geom_bond_site_symmetry_2
_geom_bond_publ_flag
Gd1 O1 2.349(2) . ?
Gd1 O2 2.352(2) 3_665 ?
Gd1 N14 2.559(3) . ?
Gd1 N13 2.553(3) . ?
Gd1 N12 2.568(3) . ?
Gd1 N11 2.579(3) . ?
Gd1 Cl1 2.7758(7) . ?
Gd1 Cl1 2.7741(8) 3_665 ?
Gd1 Gd1 3.9059(3) 3_665 ?
Cl1 Gd1 2.7741(8) 3_665 ?
N14 C32 1.330(4) . ?
N14 C33 1.352(4) . ?
O1 C7 1.255(4) . ?
N13 C23 1.354(4) . ?
N13 C34 1.357(4) . ?
N11 C11 1.323(5) . ?
N11 C22 1.377(5) . ?
C22 C21 1.392(6) . ?
C22 C14 1.444(6) . ?
C34 C26 1.427(5) . ?
C34 C33 1.422(4) . ?
C33 C29 1.416(5) . ?
C17 C18 1.379(6) . ?
C17 C21 1.400(5) . ?
C17 C16 1.447(6) . ?
C14 C13 1.414(6) . ?
C14 C15 1.464(7) . ?
C32 C31 1.438(5) . ?
C32 H22A 0.9300 . ?
C23 C24 1.421(5) . ?
C23 H13A 0.9300 . ?
C11 C12 1.386(5) . ?
C11 H10A 0.9300 . ?
C31 C30 1.327(5) . ?
C31 H21A 0.9300 . ?
C28 C27 1.342(6) . ?
C28 C29 1.387(5) . ?
C28 H18A 0.9300 . ?
C24 C25 1.323(5) . ?
C24 H14A 0.9300 . ?
C4 C5 1.396(6) . ?
C4 C3 1.411(6) . ?
C4 C6 1.496(5) . ?
C13 C12 1.358(6) . ?
C13 H8A 0.9300 . ?
C21 N12 1.377(4) . ?
C29 C30 1.404(5) . ?
C20 N12 1.302(5) . ?
C20 C19 1.420(6) . ?
C20 H1A 0.9300 . ?
C26 C27 1.401(5) . ?
C26 C25 1.421(5) . ?
C30 H20A 0.9300 . ?
C27 H17A 0.9300 . ?
C6 C7 1.534(5) . ?
C6 H31A 0.9700 . ?
C6 H31B 0.9700 . ?
C12 H9A 0.9300 . ?
C3 C2 1.366(7) . ?
C3 H25A 0.9300 . ?
C25 H15A 0.9300 . ?
C19 C18 1.336(6) . ?
C19 H2A 0.9300 . ?
C7 O2 1.265(4) . ?
N1 C5 1.315(7) . ?
N1 C1 1.341(8) . ?
C18 H3A 0.9300 . ?
C5 H29A 0.9300 . ?
C16 C15 1.291(8) . ?
C16 H5A 0.9300 . ?
C1 C2 1.354(9) . ?
C1 H27A 0.9300 . ?
C2 H26A 0.9300 . ?
C15 H6A 0.9300 . ?
Cl2 O4 1.401(5) . ?
Cl2 O3 1.393(5) . ?
Cl2 O5 1.388(7) . ?
Cl2 O6 1.421(3) . ?
O2 Gd1 2.352(2) 3_665 ?
